data_4025443
loop_
_publ_author_name
'Herwig Josef Berthold'
'Stephan Franke'
'Joachim Thiem'
'Theo Schotten'
'Hoffmann, Frank'

_publ_contact_author_address
;University of Hamburg
Department of Chemistry
Martin-Luther-King-Platz 6
20146 Hamburg
Germany
;
_publ_contact_author_email berthold@chemie.uni-hamburg.de
_publ_contact_author_fax 49(40)42838x4325
_publ_contact_author_name 'Herwig BERTHOLD'
_publ_contact_author_phone 49(40)34832205
_publ_section_title
;
 Ex Post Glycoconjugation of Phthalocyanines
;
_journal_name_full 'Journal of Organic Chemistry'
_journal_page_first 3859
_journal_page_last 3862
_journal_paper_doi 10.1021/jo100362n
_journal_volume 75
_journal_year 2010
_chemical_absolute_configuration ad
_chemical_formula_moiety 'C14 H21 N O9'
_chemical_formula_sum 'C14 H21 N O9'
_chemical_formula_weight 347.32
_chemical_melting_point 384
_chemical_name_common 2,3,4,6-tetra-<i>O</i>-acetyl-<i>\b</i>-D-glucopyranosyl_amine
_chemical_name_systematic '2,3,4,6-tetra-<i>O</i>-acetyl-<i>\b</i>-D-glucopyranosyl amine'
_chemical_properties_physical moisture-sensitive
_space_group_IT_number 19
_symmetry_cell_setting orthorhombic
_symmetry_Int_Tables_number 19
_symmetry_space_group_name_Hall 'P 2ac 2ab'
_symmetry_space_group_name_H-M 'P 21 21 21'
_atom_sites_solution_hydrogens geom
_atom_sites_solution_primary direct
_atom_sites_solution_secondary difmap
_audit_creation_method SHELXL-97
_audit_update_record
;
2010-04-14 # Formatted by publCIF
;
_cell_angle_alpha 90.00
_cell_angle_beta 90.00
_cell_angle_gamma 90.00
_cell_formula_units_Z 4
_cell_length_a 5.6096(10)
_cell_length_b 13.645(2)
_cell_length_c 23.142(4)
_cell_measurement_reflns_used 1478
_cell_measurement_temperature 153(2)
_cell_measurement_theta_max 27.0
_cell_measurement_theta_min 1.2
_cell_volume 1771.4(5)
_computing_cell_refinement 'SAINT (Bruker AXS, 1998)'
_computing_data_collection 'SMART (Bruker AXS, 1998)'
_computing_data_reduction 'SAINT (Bruker AXS, 1998)'
_computing_structure_refinement 'SHELXL-97 (Sheldrick, 1997)'
_computing_structure_solution 'SHELXS-97 (Sheldrick, 1990)'
_diffrn_ambient_temperature 153(2)
_diffrn_measured_fraction_theta_full 0.995
_diffrn_measured_fraction_theta_max 0.995
_diffrn_measurement_device_type 'Bruker Smart APEX CCD area detector'
_diffrn_measurement_method omega-scan
_diffrn_radiation_monochromator graphite
_diffrn_radiation_type MoK\a
_diffrn_radiation_wavelength 0.71073
_diffrn_reflns_av_R_equivalents 0.0862
_diffrn_reflns_av_sigmaI/netI 0.0807
_diffrn_reflns_limit_h_max 7
_diffrn_reflns_limit_h_min -7
_diffrn_reflns_limit_k_max 17
_diffrn_reflns_limit_k_min -17
_diffrn_reflns_limit_l_max 29
_diffrn_reflns_limit_l_min -30
_diffrn_reflns_number 20903
_diffrn_reflns_theta_full 27.50
_diffrn_reflns_theta_max 27.50
_diffrn_reflns_theta_min 1.73
_diffrn_source 'fine-focus sealed tube'
_diffrn_standards_decay_% 0
_diffrn_standards_interval_count none
_diffrn_standards_interval_time none
_diffrn_standards_number none
_exptl_absorpt_coefficient_mu 0.110
_exptl_absorpt_correction_T_max 0.9967
_exptl_absorpt_correction_T_min 0.9471
_exptl_absorpt_correction_type multi-scan
_exptl_absorpt_process_details 'SADABS (Bruker AXS, 1998)'
_exptl_crystal_colour colourless
_exptl_crystal_density_diffrn 1.302
_exptl_crystal_density_method 'not measured'
_exptl_crystal_description needle
_exptl_crystal_F_000 736
_exptl_crystal_recrystallization_method 'ethyl acetate'
_exptl_crystal_size_max 0.50
_exptl_crystal_size_mid 0.07
_exptl_crystal_size_min 0.03
_refine_diff_density_max 0.190
_refine_diff_density_min -0.172
_refine_diff_density_rms 0.040
_refine_ls_abs_structure_details 'Flack H D (1983), Acta Cryst. A39, 876-881'
_refine_ls_abs_structure_Flack 0(10)
_refine_ls_extinction_method none
_refine_ls_goodness_of_fit_ref 0.727
_refine_ls_hydrogen_treatment riding
_refine_ls_matrix_type full
_refine_ls_number_parameters 229
_refine_ls_number_reflns 2354
_refine_ls_number_restraints 0
_refine_ls_restrained_S_all 0.727
_refine_ls_R_factor_all 0.0749
_refine_ls_R_factor_gt 0.0370
_refine_ls_shift/su_max 0.005
_refine_ls_shift/su_mean 0.000
_refine_ls_structure_factor_coef Fsqd
_refine_ls_weighting_details 'calc w=1/[\s^2^(Fo^2^)+(0.0358P)^2^+0.0000P] where P=(Fo^2^+2Fc^2^)/3'
_refine_ls_weighting_scheme calc
_refine_ls_wR_factor_gt 0.0620
_refine_ls_wR_factor_ref 0.0712
_reflns_number_gt 1463
_reflns_number_total 2354
_reflns_threshold_expression >2sigma(I)
_cod_data_source_file jo100362n_si_002.cif
_cod_data_source_block 0467se
_cod_database_code 4025443

loop_
_symmetry_equiv_pos_as_xyz
'x, y, z'
'-x+1/2, -y, z+1/2'
'x+1/2, -y+1/2, -z'
'-x, y+1/2, -z+1/2'

loop_
_atom_site_label
_atom_site_type_symbol
_atom_site_fract_x
_atom_site_fract_y
_atom_site_fract_z
_atom_site_U_iso_or_equiv
_atom_site_adp_type
_atom_site_occupancy
_atom_site_symmetry_multiplicity
_atom_site_calc_flag
_atom_site_refinement_flags
_atom_site_disorder_assembly
_atom_site_disorder_group
O5 O 0.3206(3) 0.23688(12) 0.43445(7) 0.0272(4) Uani 1 1 d . . .
O21 O 0.5578(3) 0.48770(11) 0.42104(7) 0.0299(5) Uani 1 1 d . . .
O22 O 0.8723(4) 0.48330(13) 0.48216(8) 0.0472(6) Uani 1 1 d . . .
O31 O 0.7849(3) 0.38309(12) 0.32617(7) 0.0289(5) Uani 1 1 d . . .
O32 O 0.6081(3) 0.47287(15) 0.25571(8) 0.0460(6) Uani 1 1 d . . .
O41 O 0.4720(3) 0.23361(11) 0.28043(7) 0.0308(5) Uani 1 1 d . . .
O42 O 0.8420(4) 0.16870(16) 0.26754(9) 0.0519(6) Uani 1 1 d . . .
O61 O 0.4732(3) 0.05611(11) 0.38713(7) 0.0287(4) Uani 1 1 d . . .
O62 O 0.2805(3) -0.08950(13) 0.38743(8) 0.0390(5) Uani 1 1 d . . .
N1 N 0.3460(5) 0.36095(17) 0.50609(10) 0.0313(6) Uani 1 1 d . . .
H11 H 0.194(5) 0.3462(18) 0.5236(11) 0.042(9) Uiso 1 1 d . . .
H12 H 0.458(6) 0.328(2) 0.5262(12) 0.058(11) Uiso 1 1 d . . .
C2 C 0.5595(5) 0.38126(16) 0.41573(10) 0.0246(6) Uani 1 1 d . . .
H2 H 0.7056 0.3533 0.4342 0.029 Uiso 1 1 calc R . .
C4 C 0.5148(5) 0.24894(17) 0.34168(10) 0.0260(6) Uani 1 1 d . . .
H4 H 0.6579 0.2109 0.3543 0.031 Uiso 1 1 calc R . .
C1 C 0.3351(5) 0.34303(17) 0.44576(10) 0.0270(6) Uani 1 1 d . . .
H1 H 0.1917 0.3763 0.4292 0.032 Uiso 1 1 calc R . .
C5 C 0.2941(5) 0.21327(17) 0.37393(10) 0.0259(6) Uani 1 1 d . . .
H5 H 0.1509 0.2481 0.3584 0.031 Uiso 1 1 calc R . .
C3 C 0.5563(5) 0.35854(17) 0.35140(10) 0.0246(6) Uani 1 1 d . . .
H3 H 0.4273 0.3971 0.3321 0.029 Uiso 1 1 calc R . .
C6 C 0.2549(5) 0.10376(18) 0.36886(11) 0.0295(7) Uani 1 1 d . . .
H61 H 0.1205 0.0831 0.3938 0.035 Uiso 1 1 calc R . .
H62 H 0.2172 0.0860 0.3284 0.035 Uiso 1 1 calc R . .
C21 C 0.7180(5) 0.52899(19) 0.45763(11) 0.0317(7) Uani 1 1 d . . .
C41 C 0.6523(6) 0.19300(19) 0.24817(12) 0.0367(7) Uani 1 1 d . . .
C61 C 0.4611(5) -0.04195(19) 0.39580(11) 0.0307(7) Uani 1 1 d . . .
C31 C 0.7847(5) 0.43387(19) 0.27517(11) 0.0311(7) Uani 1 1 d . . .
C62 C 0.6927(5) -0.08232(19) 0.41607(12) 0.0386(8) Uani 1 1 d . . .
H621 H 0.6737 -0.1520 0.4253 0.058 Uiso 1 1 calc R . .
H622 H 0.7445 -0.0468 0.4507 0.058 Uiso 1 1 calc R . .
H623 H 0.8125 -0.0748 0.3856 0.058 Uiso 1 1 calc R . .
C22 C 0.6774(6) 0.63772(18) 0.46325(12) 0.0469(9) Uani 1 1 d . . .
H221 H 0.7000 0.6575 0.5036 0.070 Uiso 1 1 calc R . .
H222 H 0.5145 0.6536 0.4511 0.070 Uiso 1 1 calc R . .
H223 H 0.7912 0.6729 0.4387 0.070 Uiso 1 1 calc R . .
C42 C 0.5774(6) 0.1855(2) 0.18576(11) 0.0537(10) Uani 1 1 d . . .
H421 H 0.6284 0.2444 0.1650 0.080 Uiso 1 1 calc R . .
H422 H 0.4036 0.1794 0.1835 0.080 Uiso 1 1 calc R . .
H423 H 0.6517 0.1277 0.1682 0.080 Uiso 1 1 calc R . .
C32 C 1.0249(5) 0.4317(2) 0.24786(12) 0.0428(8) Uani 1 1 d . . .
H321 H 1.0103 0.4470 0.2066 0.064 Uiso 1 1 calc R . .
H322 H 1.0948 0.3664 0.2525 0.064 Uiso 1 1 calc R . .
H323 H 1.1278 0.4805 0.2665 0.064 Uiso 1 1 calc R . .

loop_
_atom_site_aniso_label
_atom_site_aniso_U_11
_atom_site_aniso_U_22
_atom_site_aniso_U_33
_atom_site_aniso_U_23
_atom_site_aniso_U_13
_atom_site_aniso_U_12
O5 0.0366(11) 0.0227(10) 0.0221(10) -0.0023(7) -0.0005(9) -0.0026(8)
O21 0.0387(12) 0.0203(10) 0.0308(10) -0.0005(8) -0.0090(9) -0.0024(9)
O22 0.0486(14) 0.0381(12) 0.0549(14) -0.0134(10) -0.0188(12) 0.0033(11)
O31 0.0305(12) 0.0292(10) 0.0269(10) 0.0064(8) -0.0008(9) -0.0029(9)
O32 0.0359(13) 0.0556(14) 0.0464(13) 0.0272(11) 0.0025(10) 0.0072(11)
O41 0.0440(13) 0.0273(10) 0.0210(9) -0.0018(8) -0.0028(10) 0.0025(9)
O42 0.0472(15) 0.0574(15) 0.0510(15) -0.0119(11) 0.0082(12) 0.0079(13)
O61 0.0307(11) 0.0202(10) 0.0351(10) -0.0012(8) -0.0017(9) -0.0018(9)
O62 0.0428(13) 0.0252(11) 0.0489(13) -0.0058(9) 0.0001(11) -0.0079(10)
N1 0.0371(16) 0.0309(14) 0.0259(14) -0.0033(11) 0.0014(13) -0.0006(13)
C2 0.0331(17) 0.0155(13) 0.0251(14) 0.0000(10) -0.0040(13) 0.0007(12)
C4 0.0327(17) 0.0253(14) 0.0199(13) -0.0006(11) -0.0051(13) 0.0006(13)
C1 0.0315(17) 0.0200(14) 0.0295(16) -0.0012(11) -0.0027(13) 0.0001(12)
C5 0.0304(16) 0.0266(15) 0.0208(14) -0.0022(11) -0.0023(13) 0.0017(13)
C3 0.0226(15) 0.0245(14) 0.0265(14) 0.0040(11) -0.0010(13) 0.0002(12)
C6 0.0316(18) 0.0263(15) 0.0307(16) -0.0012(12) -0.0049(13) -0.0015(13)
C21 0.0406(19) 0.0264(16) 0.0281(16) -0.0022(12) -0.0020(14) -0.0005(14)
C41 0.060(2) 0.0218(15) 0.0282(17) -0.0033(13) 0.0077(17) -0.0029(16)
C61 0.0406(18) 0.0233(15) 0.0282(15) -0.0046(11) 0.0061(14) -0.0033(14)
C31 0.0364(18) 0.0262(15) 0.0306(16) 0.0066(12) -0.0017(14) -0.0027(14)
C62 0.0414(18) 0.0248(16) 0.050(2) 0.0000(13) 0.0054(16) 0.0036(14)
C22 0.073(2) 0.0254(17) 0.0423(19) -0.0048(13) -0.0121(18) -0.0045(17)
C42 0.090(3) 0.0439(19) 0.0270(17) -0.0060(14) 0.0093(18) -0.003(2)
C32 0.0331(18) 0.055(2) 0.0408(17) 0.0182(15) -0.0001(15) 0.0030(16)

loop_
_atom_type_symbol
_atom_type_description
_atom_type_scat_dispersion_real
_atom_type_scat_dispersion_imag
_atom_type_scat_source
C C 0.0033 0.0000 'International Tables Vol C Tables 4.2.6.8 and 6.1.1.4'
H H 0.0000 0.0000 'International Tables Vol C Tables 4.2.6.8 and 6.1.1.4'
N N 0.0061 0.0000 'International Tables Vol C Tables 4.2.6.8 and 6.1.1.4'
O O 0.0106 0.0000 'International Tables Vol C Tables 4.2.6.8 and 6.1.1.4'

loop_
_geom_angle_atom_site_label_1
_geom_angle_atom_site_label_2
_geom_angle_atom_site_label_3
_geom_angle
_geom_angle_site_symmetry_1
_geom_angle_site_symmetry_3
_geom_angle_publ_flag
C5 O5 C1 113.38(17) . . ?
C21 O21 C2 117.5(2) . . ?
C31 O31 C3 117.6(2) . . ?
C41 O41 C4 117.8(2) . . ?
C61 O61 C6 116.4(2) . . ?
C1 N1 H11 109.9(16) . . ?
C1 N1 H12 116.6(18) . . ?
H11 N1 H12 107(2) . . ?
O21 C2 C3 106.59(18) . . ?
O21 C2 C1 107.2(2) . . ?
C3 C2 C1 111.4(2) . . ?
O21 C2 H2 110.5 . . ?
C3 C2 H2 110.5 . . ?
C1 C2 H2 110.5 . . ?
O41 C4 C5 107.3(2) . . ?
O41 C4 C3 108.02(18) . . ?
C5 C4 C3 111.3(2) . . ?
O41 C4 H4 110.0 . . ?
C5 C4 H4 110.0 . . ?
C3 C4 H4 110.0 . . ?
N1 C1 O5 110.3(2) . . ?
N1 C1 C2 110.7(2) . . ?
O5 C1 C2 107.4(2) . . ?
N1 C1 H1 109.5 . . ?
O5 C1 H1 109.5 . . ?
C2 C1 H1 109.5 . . ?
O5 C5 C6 108.1(2) . . ?
O5 C5 C4 108.6(2) . . ?
C6 C5 C4 113.2(2) . . ?
O5 C5 H5 108.9 . . ?
C6 C5 H5 108.9 . . ?
C4 C5 H5 108.9 . . ?
O31 C3 C2 109.7(2) . . ?
O31 C3 C4 107.5(2) . . ?
C2 C3 C4 110.18(19) . . ?
O31 C3 H3 109.8 . . ?
C2 C3 H3 109.8 . . ?
C4 C3 H3 109.8 . . ?
O61 C6 C5 107.3(2) . . ?
O61 C6 H61 110.3 . . ?
C5 C6 H61 110.3 . . ?
O61 C6 H62 110.3 . . ?
C5 C6 H62 110.3 . . ?
H61 C6 H62 108.5 . . ?
O22 C21 O21 123.6(2) . . ?
O22 C21 C22 125.1(3) . . ?
O21 C21 C22 111.3(3) . . ?
O42 C41 O41 124.1(3) . . ?
O42 C41 C42 125.8(3) . . ?
O41 C41 C42 110.1(3) . . ?
O62 C61 O61 122.9(3) . . ?
O62 C61 C62 125.4(2) . . ?
O61 C61 C62 111.7(2) . . ?
O32 C31 O31 123.0(3) . . ?
O32 C31 C32 126.2(2) . . ?
O31 C31 C32 110.8(2) . . ?
C61 C62 H621 109.5 . . ?
C61 C62 H622 109.5 . . ?
H621 C62 H622 109.5 . . ?
C61 C62 H623 109.5 . . ?
H621 C62 H623 109.5 . . ?
H622 C62 H623 109.5 . . ?
C21 C22 H221 109.5 . . ?
C21 C22 H222 109.5 . . ?
H221 C22 H222 109.5 . . ?
C21 C22 H223 109.5 . . ?
H221 C22 H223 109.5 . . ?
H222 C22 H223 109.5 . . ?
C41 C42 H421 109.5 . . ?
C41 C42 H422 109.5 . . ?
H421 C42 H422 109.5 . . ?
C41 C42 H423 109.5 . . ?
H421 C42 H423 109.5 . . ?
H422 C42 H423 109.5 . . ?
C31 C32 H321 109.5 . . ?
C31 C32 H322 109.5 . . ?
H321 C32 H322 109.5 . . ?
C31 C32 H323 109.5 . . ?
H321 C32 H323 109.5 . . ?
H322 C32 H323 109.5 . . ?

loop_
_geom_bond_atom_site_label_1
_geom_bond_atom_site_label_2
_geom_bond_distance
_geom_bond_site_symmetry_2
_geom_bond_publ_flag
O5 C5 1.445(3) . ?
O5 C1 1.474(3) . ?
O21 C21 1.357(3) . ?
O21 C2 1.458(3) . ?
O22 C21 1.209(3) . ?
O31 C31 1.368(3) . ?
O31 C3 1.448(3) . ?
O32 C31 1.211(3) . ?
O41 C41 1.373(3) . ?
O41 C4 1.453(3) . ?
O42 C41 1.201(3) . ?
O61 C61 1.355(3) . ?
O61 C6 1.449(3) . ?
O62 C61 1.219(3) . ?
N1 C1 1.419(3) . ?
N1 H11 0.96(3) . ?
N1 H12 0.90(3) . ?
C2 C3 1.521(3) . ?
C2 C1 1.529(4) . ?
C2 H2 1.0000 . ?
C4 C5 1.525(3) . ?
C4 C3 1.530(3) . ?
C4 H4 1.0000 . ?
C1 H1 1.0000 . ?
C5 C6 1.515(3) . ?
C5 H5 1.0000 . ?
C3 H3 1.0000 . ?
C6 H61 0.9900 . ?
C6 H62 0.9900 . ?
C21 C22 1.507(3) . ?
C41 C42 1.507(4) . ?
C61 C62 1.487(4) . ?
C31 C32 1.489(4) . ?
C62 H621 0.9800 . ?
C62 H622 0.9800 . ?
C62 H623 0.9800 . ?
C22 H221 0.9800 . ?
C22 H222 0.9800 . ?
C22 H223 0.9800 . ?
C42 H421 0.9800 . ?
C42 H422 0.9800 . ?
C42 H423 0.9800 . ?
C32 H321 0.9800 . ?
C32 H322 0.9800 . ?
C32 H323 0.9800 . ?

loop_
_geom_torsion_atom_site_label_1
_geom_torsion_atom_site_label_2
_geom_torsion_atom_site_label_3
_geom_torsion_atom_site_label_4
_geom_torsion
_geom_torsion_site_symmetry_1
_geom_torsion_site_symmetry_2
_geom_torsion_site_symmetry_3
_geom_torsion_site_symmetry_4
_geom_torsion_publ_flag
C21 O21 C2 C3 -132.2(2) . . . . ?
C21 O21 C2 C1 108.3(2) . . . . ?
C41 O41 C4 C5 -134.9(2) . . . . ?
C41 O41 C4 C3 105.0(2) . . . . ?
C5 O5 C1 N1 176.4(2) . . . . ?
C5 O5 C1 C2 -62.9(3) . . . . ?
O21 C2 C1 N1 -66.3(3) . . . . ?
C3 C2 C1 N1 177.4(2) . . . . ?
O21 C2 C1 O5 173.24(18) . . . . ?
C3 C2 C1 O5 56.9(3) . . . . ?
C1 O5 C5 C6 -174.0(2) . . . . ?
C1 O5 C5 C4 62.8(3) . . . . ?
O41 C4 C5 O5 -174.11(18) . . . . ?
C3 C4 C5 O5 -56.1(3) . . . . ?
O41 C4 C5 C6 65.9(3) . . . . ?
C3 C4 C5 C6 -176.2(2) . . . . ?
C31 O31 C3 C2 -134.5(2) . . . . ?
C31 O31 C3 C4 105.7(2) . . . . ?
O21 C2 C3 O31 71.5(3) . . . . ?
C1 C2 C3 O31 -171.86(18) . . . . ?
O21 C2 C3 C4 -170.3(2) . . . . ?
C1 C2 C3 C4 -53.7(3) . . . . ?
O41 C4 C3 O31 -70.2(3) . . . . ?
C5 C4 C3 O31 172.24(18) . . . . ?
O41 C4 C3 C2 170.3(2) . . . . ?
C5 C4 C3 C2 52.7(3) . . . . ?
C61 O61 C6 C5 168.4(2) . . . . ?
O5 C5 C6 O61 -66.5(3) . . . . ?
C4 C5 C6 O61 53.9(3) . . . . ?
C2 O21 C21 O22 6.1(4) . . . . ?
C2 O21 C21 C22 -174.0(2) . . . . ?
C4 O41 C41 O42 0.6(4) . . . . ?
C4 O41 C41 C42 -178.4(2) . . . . ?
C6 O61 C61 O62 2.0(4) . . . . ?
C6 O61 C61 C62 -178.3(2) . . . . ?
C3 O31 C31 O32 12.8(4) . . . . ?
C3 O31 C31 C32 -165.9(2) . . . . ?

loop_
_cod_related_entry_id
_cod_related_entry_database
_cod_related_entry_code
1 ChemSpider 9998852
